data_4334704
loop_
_publ_author_name
'Jiliang Zhang'
'Svilen Bobev'

_publ_section_title
;
 Correlations between Chemical Bonding and Magnetic Exchange Interactions:
 Synthesis, Crystal Structures, and Magnetic Properties of the New Family
 RE2AlGe2 (RE = Tb-Tm, Lu)
;
_journal_name_full 'Inorganic Chemistry'
_journal_page_first 5307
_journal_page_last 5315
_journal_paper_doi 10.1021/ic400254v
_journal_volume 52
_journal_year 2013
_chemical_formula_sum 'Al0.79 Ge2.22 Lu2'
_chemical_formula_weight 531.91
_chemical_name_systematic
; 
 ? 
;
_space_group_IT_number 71
_symmetry_cell_setting orthorhombic
_symmetry_space_group_name_Hall '-I 2 2'
_symmetry_space_group_name_H-M 'I m m m'
_atom_sites_solution_primary direct
_atom_sites_solution_secondary difmap
_audit_creation_method SHELXL-97
_cell_angle_alpha 90.00
_cell_angle_beta 90.00
_cell_angle_gamma 90.00
_cell_formula_units_Z 2
_cell_length_a 4.0142(14)
_cell_length_b 6.012(2)
_cell_length_c 8.349(3)
_cell_measurement_reflns_used 692
_cell_measurement_temperature 200(2)
_cell_measurement_theta_max 30.80
_cell_measurement_theta_min 4.18
_cell_volume 201.49(12)
_computing_cell_refinement 'Bruker SAINT'
_computing_data_collection 'Bruker APEX2'
_computing_data_reduction 'Bruker SAINT'
_computing_molecular_graphics 'Bruker SHELXTL'
_computing_publication_material 'Bruker SHELXTL'
_computing_structure_refinement 'SHELXL-97 (Sheldrick, 1997)'
_computing_structure_solution 'SHELXS-97 (Sheldrick, 1990)'
_diffrn_ambient_temperature 200(2)
_diffrn_measured_fraction_theta_full 0.961
_diffrn_measured_fraction_theta_max 0.961
_diffrn_measurement_device_type 'Bruker APEX-II CCD'
_diffrn_measurement_method '\f and \w scans'
_diffrn_radiation_monochromator graphite
_diffrn_radiation_source 'fine-focus sealed tube'
_diffrn_radiation_type MoK\a
_diffrn_radiation_wavelength 0.71073
_diffrn_reflns_av_R_equivalents 0.0229
_diffrn_reflns_av_sigmaI/netI 0.0164
_diffrn_reflns_limit_h_max 5
_diffrn_reflns_limit_h_min -5
_diffrn_reflns_limit_k_max 8
_diffrn_reflns_limit_k_min -8
_diffrn_reflns_limit_l_max 11
_diffrn_reflns_limit_l_min -11
_diffrn_reflns_number 1085
_diffrn_reflns_theta_full 30.80
_diffrn_reflns_theta_max 30.80
_diffrn_reflns_theta_min 4.18
_diffrn_standards_number 0
_exptl_absorpt_coefficient_mu 64.846
_exptl_absorpt_correction_T_max 0.039
_exptl_absorpt_correction_T_min 0.029
_exptl_absorpt_correction_type multi-scan
_exptl_absorpt_process_details SADABS
_exptl_crystal_colour silver
_exptl_crystal_density_diffrn 8.768
_exptl_crystal_description irregular
_exptl_crystal_F_000 446
_exptl_crystal_size_max 0.07
_exptl_crystal_size_mid 0.05
_exptl_crystal_size_min 0.05
_refine_diff_density_max 1.518
_refine_diff_density_min -1.054
_refine_diff_density_rms 0.306
_refine_ls_extinction_coef 0.0040(4)
_refine_ls_extinction_expression Fc^*^=kFc[1+0.001xFc^2^\l^3^/sin(2\q)]^-1/4^
_refine_ls_extinction_method SHELXL
_refine_ls_goodness_of_fit_ref 1.178
_refine_ls_matrix_type full
_refine_ls_number_parameters 14
_refine_ls_number_reflns 198
_refine_ls_number_restraints 1
_refine_ls_restrained_S_all 1.175
_refine_ls_R_factor_all 0.0146
_refine_ls_R_factor_gt 0.0136
_refine_ls_shift/su_max 0.001
_refine_ls_shift/su_mean 0.000
_refine_ls_structure_factor_coef Fsqd
_refine_ls_weighting_details 'calc w=1/[\s^2^(Fo^2^)+(0.0158P)^2^+0.1744P] where P=(Fo^2^+2Fc^2^)/3'
_refine_ls_weighting_scheme calc
_refine_ls_wR_factor_gt 0.0305
_refine_ls_wR_factor_ref 0.0307
_reflns_number_gt 193
_reflns_number_total 198
_reflns_threshold_expression >2sigma(I)
_cod_data_source_file ic400254v_si_002_6.cif
_cod_data_source_block LuAlGe
_cod_original_cell_volume 201.48(12)
_cod_database_code 4334704

loop_
_symmetry_equiv_pos_as_xyz
'x, y, z'
'-x, -y, z'
'-x, y, -z'
'x, -y, -z'
'x+1/2, y+1/2, z+1/2'
'-x+1/2, -y+1/2, z+1/2'
'-x+1/2, y+1/2, -z+1/2'
'x+1/2, -y+1/2, -z+1/2'
'-x, -y, -z'
'x, y, -z'
'x, -y, z'
'-x, y, z'
'-x+1/2, -y+1/2, -z+1/2'
'x+1/2, y+1/2, -z+1/2'
'x+1/2, -y+1/2, z+1/2'
'-x+1/2, y+1/2, z+1/2'

loop_
_atom_site_label
_atom_site_type_symbol
_atom_site_fract_x
_atom_site_fract_y
_atom_site_fract_z
_atom_site_U_iso_or_equiv
_atom_site_adp_type
_atom_site_occupancy
_atom_site_symmetry_multiplicity
_atom_site_calc_flag
_atom_site_refinement_flags
Lu1 Lu 0.0000 0.5000 0.78537(4) 0.00647(15) Uani 1 4 d SU
Ge2 Ge 0.0000 0.21232(15) 0.5000 0.0087(2) Uani 1 4 d SU
Al1 Al 0.0000 0.0000 0.0000 0.0081(8) Uani 0.785(9) 8 d SP
Ge1 Ge 0.0000 0.0000 0.0000 0.0081(8) Uani 0.215(9) 8 d SP

loop_
_atom_site_aniso_label
_atom_site_aniso_U_11
_atom_site_aniso_U_22
_atom_site_aniso_U_33
_atom_site_aniso_U_23
_atom_site_aniso_U_13
_atom_site_aniso_U_12
Lu1 0.00598(18) 0.0068(2) 0.0067(2) 0.000 0.000 0.000
Ge2 0.0081(4) 0.0103(4) 0.0076(4) 0.000 0.000 0.000
Al1 0.0049(11) 0.0135(14) 0.0059(12) 0.000 0.000 0.000
Ge1 0.0049(11) 0.0135(14) 0.0059(12) 0.000 0.000 0.000

loop_
_atom_type_symbol
_atom_type_description
_atom_type_scat_dispersion_real
_atom_type_scat_dispersion_imag
_atom_type_scat_source
Al Al 0.0645 0.0514 'International Tables Vol C Tables 4.2.6.8 and 6.1.1.4'
Ge Ge 0.1547 1.8001 'International Tables Vol C Tables 4.2.6.8 and 6.1.1.4'
Lu Lu -0.4720 5.8584 'International Tables Vol C Tables 4.2.6.8 and 6.1.1.4'

loop_
_geom_angle_atom_site_label_1
_geom_angle_atom_site_label_2
_geom_angle_atom_site_label_3
_geom_angle
_geom_angle_site_symmetry_1
_geom_angle_site_symmetry_3
Ge2 Lu1 Ge2 71.95(4) 9_566 .
Ge2 Lu1 Ge2 103.61(2) 9_566 5
Ge2 Lu1 Ge2 137.624(15) . 5
Ge2 Lu1 Ge2 137.624(15) 9_566 13_556
Ge2 Lu1 Ge2 103.61(2) . 13_556
Ge2 Lu1 Ge2 50.76(4) 5 13_556
Ge2 Lu1 Ge2 137.624(15) 9_566 13_456
Ge2 Lu1 Ge2 103.61(2) . 13_456
Ge2 Lu1 Ge2 106.01(3) 5 13_456
Ge2 Lu1 Ge2 84.75(3) 13_556 13_456
Ge2 Lu1 Ge2 103.61(2) 9_566 5_455
Ge2 Lu1 Ge2 137.624(15) . 5_455
Ge2 Lu1 Ge2 84.75(3) 5 5_455
Ge2 Lu1 Ge2 106.01(3) 13_556 5_455
Ge2 Lu1 Ge2 50.76(4) 13_456 5_455
Ge2 Lu1 Ge1 51.761(17) 9_566 5_455
Ge2 Lu1 Ge1 51.761(18) . 5_455
Ge2 Lu1 Ge1 153.435(18) 5 5_455
Ge2 Lu1 Ge1 153.435(18) 13_556 5_455
Ge2 Lu1 Ge1 91.49(2) 13_456 5_455
Ge2 Lu1 Ge1 91.49(2) 5_455 5_455
Ge2 Lu1 Al1 51.761(17) 9_566 5_455
Ge2 Lu1 Al1 51.761(18) . 5_455
Ge2 Lu1 Al1 153.435(18) 5 5_455
Ge2 Lu1 Al1 153.435(18) 13_556 5_455
Ge2 Lu1 Al1 91.49(2) 13_456 5_455
Ge2 Lu1 Al1 91.49(2) 5_455 5_455
Ge1 Lu1 Al1 0.0 5_455 5_455
Ge2 Lu1 Ge1 51.761(17) 9_566 5
Ge2 Lu1 Ge1 51.761(17) . 5
Ge2 Lu1 Ge1 91.49(2) 5 5
Ge2 Lu1 Ge1 91.49(2) 13_556 5
Ge2 Lu1 Ge1 153.435(18) 13_456 5
Ge2 Lu1 Ge1 153.435(18) 5_455 5
Ge1 Lu1 Ge1 80.22(3) 5_455 5
Al1 Lu1 Ge1 80.22(3) 5_455 5
Ge2 Lu1 Al1 51.761(17) 9_566 5
Ge2 Lu1 Al1 51.761(17) . 5
Ge2 Lu1 Al1 91.49(2) 5 5
Ge2 Lu1 Al1 91.49(2) 13_556 5
Ge2 Lu1 Al1 153.435(18) 13_456 5
Ge2 Lu1 Al1 153.435(18) 5_455 5
Ge1 Lu1 Al1 80.22(3) 5_455 5
Al1 Lu1 Al1 80.22(3) 5_455 5
Ge1 Lu1 Al1 0.0 5 5
Ge2 Lu1 Lu1 144.03(2) 9_566 9_567
Ge2 Lu1 Lu1 144.03(2) . 9_567
Ge2 Lu1 Lu1 53.005(14) 5 9_567
Ge2 Lu1 Lu1 53.005(14) 13_556 9_567
Ge2 Lu1 Lu1 53.005(14) 13_456 9_567
Ge2 Lu1 Lu1 53.005(14) 5_455 9_567
Ge1 Lu1 Lu1 139.890(14) 5_455 9_567
Al1 Lu1 Lu1 139.890(14) 5_455 9_567
Ge1 Lu1 Lu1 139.890(14) 5 9_567
Al1 Lu1 Lu1 139.890(14) 5 9_567
Ge2 Lu1 Lu1 110.59(2) 9_566 13_456
Ge2 Lu1 Lu1 52.221(16) . 13_456
Ge2 Lu1 Lu1 144.90(2) 5 13_456
Ge2 Lu1 Lu1 96.58(3) 13_556 13_456
Ge2 Lu1 Lu1 51.385(19) 13_456 13_456
Ge2 Lu1 Lu1 94.56(3) 5_455 13_456
Ge1 Lu1 Lu1 61.548(13) 5_455 13_456
Al1 Lu1 Lu1 61.548(13) 5_455 13_456
Ge1 Lu1 Lu1 103.283(18) 5 13_456
Al1 Lu1 Lu1 103.283(18) 5 13_456
Lu1 Lu1 Lu1 99.280(11) 9_567 13_456
Ge2 Ge2 Ge1 130.75(2) 9_556 5
Ge2 Ge2 Al1 130.75(2) 9_556 5
Ge1 Ge2 Al1 0.0 5 5
Ge2 Ge2 Ge1 130.75(2) 9_556 5_455
Ge1 Ge2 Ge1 98.50(4) 5 5_455
Al1 Ge2 Ge1 98.50(4) 5 5_455
Ge2 Ge2 Al1 130.75(2) 9_556 5_455
Ge1 Ge2 Al1 98.50(4) 5 5_455
Al1 Ge2 Al1 98.50(4) 5 5_455
Ge1 Ge2 Al1 0.0 5_455 5_455
Ge2 Ge2 Lu1 125.97(2) 9_556 9_566
Ge1 Ge2 Lu1 67.45(2) 5 9_566
Al1 Ge2 Lu1 67.45(2) 5 9_566
Ge1 Ge2 Lu1 67.45(2) 5_455 9_566
Al1 Ge2 Lu1 67.45(2) 5_455 9_566
Ge2 Ge2 Lu1 125.97(2) 9_556 .
Ge1 Ge2 Lu1 67.45(2) 5 .
Al1 Ge2 Lu1 67.45(2) 5 .
Ge1 Ge2 Lu1 67.45(2) 5_455 .
Al1 Ge2 Lu1 67.45(2) 5_455 .
Lu1 Ge2 Lu1 108.05(4) 9_566 .
Ge2 Ge2 Lu1 64.623(19) 9_556 5_444
Ge1 Ge2 Lu1 142.216(17) 5 5_444
Al1 Ge2 Lu1 142.216(17) 5 5_444
Ge1 Ge2 Lu1 76.66(2) 5_455 5_444
Al1 Ge2 Lu1 76.66(2) 5_455 5_444
Lu1 Ge2 Lu1 76.39(2) 9_566 5_444
Lu1 Ge2 Lu1 137.625(14) . 5_444
Ge2 Ge2 Lu1 64.623(19) 9_556 13_556
Ge1 Ge2 Lu1 76.66(2) 5 13_556
Al1 Ge2 Lu1 76.66(2) 5 13_556
Ge1 Ge2 Lu1 142.216(17) 5_455 13_556
Al1 Ge2 Lu1 142.216(17) 5_455 13_556
Lu1 Ge2 Lu1 137.625(15) 9_566 13_556
Lu1 Ge2 Lu1 76.39(2) . 13_556
Lu1 Ge2 Lu1 129.25(4) 5_444 13_556
Ge2 Ge2 Lu1 64.623(19) 9_556 13_456
Ge1 Ge2 Lu1 142.216(17) 5 13_456
Al1 Ge2 Lu1 142.216(17) 5 13_456
Ge1 Ge2 Lu1 76.66(2) 5_455 13_456
Al1 Ge2 Lu1 76.66(2) 5_455 13_456
Lu1 Ge2 Lu1 137.625(15) 9_566 13_456
Lu1 Ge2 Lu1 76.394(19) . 13_456
Lu1 Ge2 Lu1 73.99(3) 5_444 13_456
Lu1 Ge2 Lu1 84.75(3) 13_556 13_456
Ge2 Ge2 Lu1 64.623(18) 9_556 5_544
Ge1 Ge2 Lu1 76.66(2) 5 5_544
Al1 Ge2 Lu1 76.66(2) 5 5_544
Ge1 Ge2 Lu1 142.216(17) 5_455 5_544
Al1 Ge2 Lu1 142.216(17) 5_455 5_544
Lu1 Ge2 Lu1 76.39(2) 9_566 5_544
Lu1 Ge2 Lu1 137.625(15) . 5_544
Lu1 Ge2 Lu1 84.75(3) 5_444 5_544
Lu1 Ge2 Lu1 73.99(3) 13_556 5_544
Lu1 Ge2 Lu1 129.25(4) 13_456 5_544
Ge2 Al1 Ge2 180.00(3) 13 5_444
Ge2 Al1 Ge2 98.50(4) 13 13_455
Ge2 Al1 Ge2 81.50(4) 5_444 13_455
Ge2 Al1 Ge2 81.50(4) 13 5_544
Ge2 Al1 Ge2 98.50(4) 5_444 5_544
Ge2 Al1 Ge2 180.0 13_455 5_544
Ge2 Al1 Lu1 119.214(16) 13 13_455
Ge2 Al1 Lu1 60.786(16) 5_444 13_455
Ge2 Al1 Lu1 60.786(16) 13_455 13_455
Ge2 Al1 Lu1 119.214(16) 5_544 13_455
Ge2 Al1 Lu1 60.786(16) 13 5_544
Ge2 Al1 Lu1 119.214(16) 5_444 5_544
Ge2 Al1 Lu1 119.214(16) 13_455 5_544
Ge2 Al1 Lu1 60.786(16) 5_544 5_544
Lu1 Al1 Lu1 180.0 13_455 5_544
Ge2 Al1 Lu1 119.214(16) 13 5_444
Ge2 Al1 Lu1 60.786(16) 5_444 5_444
Ge2 Al1 Lu1 60.786(16) 13_455 5_444
Ge2 Al1 Lu1 119.214(16) 5_544 5_444
Lu1 Al1 Lu1 99.78(3) 13_455 5_444
Lu1 Al1 Lu1 80.22(3) 5_544 5_444
Ge2 Al1 Lu1 60.786(16) 13 13
Ge2 Al1 Lu1 119.214(16) 5_444 13
Ge2 Al1 Lu1 119.214(16) 13_455 13
Ge2 Al1 Lu1 60.786(16) 5_544 13
Lu1 Al1 Lu1 80.22(3) 13_455 13
Lu1 Al1 Lu1 99.78(3) 5_544 13
Lu1 Al1 Lu1 180.0 5_444 13

loop_
_geom_bond_atom_site_label_1
_geom_bond_atom_site_label_2
_geom_bond_distance
_geom_bond_site_symmetry_2
Lu1 Ge2 2.9441(9) 9_566
Lu1 Ge2 2.9441(9) .
Lu1 Ge2 2.9781(8) 5
Lu1 Ge2 2.9781(8) 13_556
Lu1 Ge2 2.9781(8) 13_456
Lu1 Ge2 2.9781(8) 5_455
Lu1 Ge1 3.1154(8) 5_455
Lu1 Al1 3.1154(8) 5_455
Lu1 Ge1 3.1153(8) 5
Lu1 Al1 3.1153(8) 5
Lu1 Lu1 3.5841(14) 9_567
Lu1 Lu1 3.6622(9) 13_456
Ge2 Ge2 2.553(2) 9_556
Ge2 Ge1 2.6494(9) 5
Ge2 Al1 2.6494(9) 5
Ge2 Ge1 2.6494(9) 5_455
Ge2 Al1 2.6494(9) 5_455
Ge2 Lu1 2.9441(9) 9_566
Ge2 Lu1 2.9781(8) 5_444
Ge2 Lu1 2.9781(8) 13_556
Ge2 Lu1 2.9781(8) 13_456
Ge2 Lu1 2.9781(8) 5_544
Al1 Ge2 2.6494(9) 13
Al1 Ge2 2.6494(9) 5_444
Al1 Ge2 2.6494(9) 13_455
Al1 Ge2 2.6494(9) 5_544
Al1 Lu1 3.1153(8) 13_455
Al1 Lu1 3.1153(8) 5_544
Al1 Lu1 3.1153(8) 5_444
Al1 Lu1 3.1153(8) 13
